data_2244180
loop_
_publ_author_name
'Schwab, Christoph'
'Voss, Andreas'
'Strohmann, Carsten'

_publ_section_title
;
 Crystal structure and Hirshfeld surface analysis of
 <i>N-</i>{[diphenyl(vinyl)silyl]methyl}-2-methylpropan-2-ammonium
 chloride
;
_journal_coeditor_code HB8033
_journal_issue 10
_journal_name_full 'Acta Crystallographica Section E'
_journal_page_first
;
;
_journal_paper_doi 10.1107/S2056989022009112
_journal_volume 78
_journal_year 2022
_chemical_formula_iupac 'C19 H26 N Si +, Cl-'
_chemical_formula_moiety 'C19 H26 N Si, Cl'
_chemical_formula_sum 'C19 H26 Cl N Si'
_chemical_formula_weight 331.95
_chemical_name_common
;
<i>N</i>-{[Diphenyl(vinyl)silyl]methyl}-2-methylpropan-2-ammonium chloride
;
_chemical_name_systematic
;
<i>tert</i>-Butyl[(ethenyldiphenylsilyl)methyl]azanium chloride
;
_space_group_crystal_system monoclinic
_space_group_IT_number 14
_space_group_name_Hall '-P 2yn'
_space_group_name_H-M_alt 'P 1 21/n 1'
_atom_sites_solution_hydrogens mixed
_atom_sites_solution_primary iterative
_audit_creation_method
;
Olex2 1.3
(compiled 2020.11.12 svn.r5f609507 for OlexSys, GUI svn.r6408)
;
_cell_angle_alpha 90
_cell_angle_beta 110.526(4)
_cell_angle_gamma 90
_cell_formula_units_Z 4
_cell_length_a 9.7320(11)
_cell_length_b 19.0598(15)
_cell_length_c 10.9186(10)
_cell_measurement_reflns_used 1675
_cell_measurement_temperature 100
_cell_measurement_theta_max 26.29
_cell_measurement_theta_min 2.26
_cell_volume 1896.7(3)
_computing_cell_refinement
;
SAINT (Bruker, 2016)
;
_computing_data_collection
;
APEX2 (Bruker, 2016)
;
_computing_data_reduction
;
SAINT (Bruker, 2016)
;
_computing_molecular_graphics
;
<i>OLEX2</i> (Dolomanov <i>et al.</i>,  2009)
;
_computing_publication_material
;
<i>OLEX2</i> (Dolomanov <i>et al.</i>,  2009)
;
_computing_structure_refinement
;
<i>SHELXL2014/7</i> (Sheldrick, 2015)
;
_computing_structure_solution
;
<i>olex2.solve</i> (Bourhis <i>et al.</i>,  2015)
;
_diffrn_ambient_temperature 100.01
_diffrn_detector_area_resol_mean 10.4167
_diffrn_measured_fraction_theta_full 1.000
_diffrn_measured_fraction_theta_max 0.998
_diffrn_measurement_device 'four-circle diffractometer'
_diffrn_measurement_device_type 'Bruker D8 Venture'
_diffrn_measurement_method '\w and \f scans'
_diffrn_radiation_type MoK\a
_diffrn_radiation_wavelength 0.71073
_diffrn_reflns_av_R_equivalents 0.0446
_diffrn_reflns_av_unetI/netI 0.0258
_diffrn_reflns_limit_h_max 13
_diffrn_reflns_limit_h_min -14
_diffrn_reflns_limit_k_max 29
_diffrn_reflns_limit_k_min -29
_diffrn_reflns_limit_l_max 16
_diffrn_reflns_limit_l_min -16
_diffrn_reflns_number 58662
_diffrn_reflns_theta_full 25.242
_diffrn_reflns_theta_max 33.126
_diffrn_reflns_theta_min 2.137
_exptl_absorpt_coefficient_mu 0.262
_exptl_absorpt_correction_T_max 0.7455
_exptl_absorpt_correction_T_min 0.6953
_exptl_absorpt_correction_type multi-scan
_exptl_absorpt_process_details
;
(SADABS; Bruker, 2016)
;
_exptl_crystal_colour colourless
_exptl_crystal_density_diffrn 1.162
_exptl_crystal_description block
_exptl_crystal_F_000 712
_exptl_crystal_size_max 0.17
_exptl_crystal_size_mid 0.104
_exptl_crystal_size_min 0.065
_refine_diff_density_max 0.383
_refine_diff_density_min -0.251
_refine_ls_extinction_method none
_refine_ls_goodness_of_fit_ref 1.046
_refine_ls_hydrogen_treatment mixed
_refine_ls_matrix_type full
_refine_ls_number_parameters 213
_refine_ls_number_reflns 7200
_refine_ls_number_restraints 0
_refine_ls_restrained_S_all 1.046
_refine_ls_R_factor_all 0.0504
_refine_ls_R_factor_gt 0.0367
_refine_ls_shift/su_max 0.001
_refine_ls_shift/su_mean 0.000
_refine_ls_structure_factor_coef Fsqd
_refine_ls_weighting_details 'w=1/[\s^2^(Fo^2^)+(0.0302P)^2^+0.8457P] where P=(Fo^2^+2Fc^2^)/3'
_refine_ls_weighting_scheme calc
_refine_ls_wR_factor_gt 0.0825
_refine_ls_wR_factor_ref 0.0890
_reflns_number_gt 5850
_reflns_number_total 7200
_reflns_threshold_expression 'I > 2\s(I)'
_cod_data_source_file hb8033sup1.cif
_cod_data_source_block I
_cod_database_code 2244180
_shelx_space_group_comment
;
The symmetry employed for this shelxl refinement is uniquely defined
by the following loop, which should always be used as a source of
symmetry information in preference to the above space-group names.
They are only intended as comments.
;
_shelx_estimated_absorpt_t_min 0.957
_shelx_estimated_absorpt_t_max 0.983

loop_
_space_group_symop_operation_xyz
'x, y, z'
'-x+1/2, y+1/2, -z+1/2'
'-x, -y, -z'
'x-1/2, -y-1/2, z-1/2'

loop_
_atom_site_type_symbol
_atom_site_label
_atom_site_fract_x
_atom_site_fract_y
_atom_site_fract_z
_atom_site_U_iso_or_equiv
_atom_site_adp_type
_atom_site_calc_flag
_atom_site_occupancy
_atom_site_disorder_assembly
_atom_site_disorder_group
Cl Cl1 0.5000 0.5000 0.5000 0.02034(7) Uani d 1 . .
Cl Cl2 0.5000 0.5000 0.0000 0.03673(12) Uani d 1 . .
Si Si1 0.70004(3) 0.35895(2) 0.32477(3) 0.01456(6) Uani d 1 . .
N N1 0.42114(9) 0.43180(4) 0.22648(7) 0.01257(14) Uani d 1 . .
H H1A 0.4520(16) 0.4537(8) 0.3070(14) 0.023(4) Uiso d 1 . .
H H1B 0.4530(17) 0.4584(8) 0.1722(15) 0.027(4) Uiso d 1 . .
C C1 0.78182(12) 0.44067(6) 0.28760(11) 0.0215(2) Uani d 1 . .
H H1 0.7881 0.4451 0.2031 0.026 Uiso calc 1 . .
C C2 0.83213(14) 0.49340(6) 0.37106(14) 0.0298(3) Uani d 1 . .
H H2A 0.8276 0.4908 0.4564 0.036 Uiso calc 1 . .
H H2B 0.8726 0.5337 0.3453 0.036 Uiso calc 1 . .
C C3 0.75986(11) 0.28120(5) 0.25064(10) 0.01589(17) Uani d 1 . .
C C4 0.72391(13) 0.27683(6) 0.11477(11) 0.0212(2) Uani d 1 . .
H H4 0.6756 0.3151 0.0612 0.025 Uiso calc 1 . .
C C5 0.75786(14) 0.21724(6) 0.05711(11) 0.0249(2) Uani d 1 . .
H H5 0.7325 0.2152 -0.0351 0.030 Uiso calc 1 . .
C C6 0.82860(13) 0.16072(6) 0.13383(12) 0.0237(2) Uani d 1 . .
H H6 0.8505 0.1199 0.0941 0.028 Uiso calc 1 . .
C C7 0.86709(13) 0.16410(6) 0.26881(12) 0.0225(2) Uani d 1 . .
H H7 0.9162 0.1258 0.3218 0.027 Uiso calc 1 . .
C C8 0.83342(12) 0.22401(5) 0.32627(10) 0.01833(18) Uani d 1 . .
H H8 0.8609 0.2261 0.4187 0.022 Uiso calc 1 . .
C C9 0.75476(11) 0.34357(5) 0.50486(10) 0.01573(17) Uani d 1 . .
C C10 0.90359(11) 0.34952(5) 0.58312(10) 0.01859(18) Uani d 1 . .
H H10 0.9723 0.3637 0.5441 0.022 Uiso calc 1 . .
C C11 0.95274(12) 0.33515(6) 0.71661(11) 0.0212(2) Uani d 1 . .
H H11 1.0538 0.3399 0.7678 0.025 Uiso calc 1 . .
C C12 0.85334(13) 0.31377(6) 0.77462(11) 0.0222(2) Uani d 1 . .
H H12 0.8863 0.3038 0.8656 0.027 Uiso calc 1 . .
C C13 0.70528(13) 0.30706(6) 0.69892(11) 0.0221(2) Uani d 1 . .
H H13 0.6372 0.2924 0.7383 0.027 Uiso calc 1 . .
C C14 0.65699(12) 0.32180(5) 0.56568(11) 0.01951(19) Uani d 1 . .
H H14 0.5558 0.3170 0.5150 0.023 Uiso calc 1 . .
C C15 0.49188(11) 0.36139(5) 0.23862(10) 0.01691(17) Uani d 1 . .
H H15A 0.4685 0.3417 0.1497 0.020 Uiso calc 1 . .
H H15B 0.4470 0.3301 0.2866 0.020 Uiso calc 1 . .
C C16 0.25301(11) 0.43398(5) 0.17306(9) 0.01689(17) Uani d 1 . .
C C17 0.19498(13) 0.39711(7) 0.26910(11) 0.0244(2) Uani d 1 . .
H H17A 0.2192 0.3471 0.2726 0.037 Uiso calc 1 . .
H H17B 0.0882 0.4028 0.2401 0.037 Uiso calc 1 . .
H H17C 0.2402 0.4178 0.3562 0.037 Uiso calc 1 . .
C C18 0.21343(15) 0.51187(6) 0.16345(13) 0.0292(3) Uani d 1 . .
H H18A 0.2562 0.5336 0.2499 0.044 Uiso calc 1 . .
H H18B 0.1065 0.5171 0.1322 0.044 Uiso calc 1 . .
H H18C 0.2522 0.5349 0.1021 0.044 Uiso calc 1 . .
C C19 0.19597(13) 0.39877(6) 0.03909(10) 0.0230(2) Uani d 1 . .
H H19A 0.2439 0.4196 -0.0176 0.035 Uiso calc 1 . .
H H19B 0.0896 0.4056 -0.0001 0.035 Uiso calc 1 . .
H H19C 0.2177 0.3484 0.0489 0.035 Uiso calc 1 . .

loop_
_atom_site_aniso_label
_atom_site_aniso_U_11
_atom_site_aniso_U_22
_atom_site_aniso_U_33
_atom_site_aniso_U_12
_atom_site_aniso_U_13
_atom_site_aniso_U_23
Cl1 0.02810(18) 0.01878(15) 0.01229(13) -0.00014(13) 0.00477(12) -0.00446(11)
Cl2 0.0490(3) 0.0444(3) 0.01419(15) -0.0234(2) 0.00777(16) 0.00500(15)
Si1 0.01262(12) 0.01221(11) 0.01785(12) -0.00029(9) 0.00410(9) -0.00132(9)
N1 0.0159(4) 0.0105(3) 0.0101(3) 0.0012(3) 0.0030(3) 0.0000(2)
C1 0.0188(5) 0.0170(4) 0.0285(5) -0.0015(4) 0.0080(4) 0.0023(4)
C2 0.0261(6) 0.0172(5) 0.0414(7) -0.0045(4) 0.0058(5) -0.0013(5)
C3 0.0149(4) 0.0143(4) 0.0196(4) -0.0002(3) 0.0074(3) -0.0010(3)
C4 0.0247(5) 0.0187(4) 0.0214(5) 0.0008(4) 0.0096(4) 0.0005(4)
C5 0.0305(6) 0.0249(5) 0.0231(5) -0.0014(4) 0.0143(5) -0.0046(4)
C6 0.0249(5) 0.0189(5) 0.0326(6) -0.0011(4) 0.0168(5) -0.0067(4)
C7 0.0215(5) 0.0171(4) 0.0312(5) 0.0039(4) 0.0121(4) 0.0006(4)
C8 0.0173(5) 0.0171(4) 0.0212(4) 0.0021(3) 0.0075(4) 0.0002(3)
C9 0.0136(4) 0.0136(4) 0.0191(4) 0.0010(3) 0.0046(3) -0.0027(3)
C10 0.0147(4) 0.0181(4) 0.0218(4) -0.0001(3) 0.0050(4) -0.0040(3)
C11 0.0184(5) 0.0183(4) 0.0222(5) 0.0030(4) 0.0012(4) -0.0030(4)
C12 0.0276(6) 0.0163(4) 0.0201(5) 0.0059(4) 0.0052(4) 0.0005(4)
C13 0.0233(5) 0.0193(5) 0.0255(5) 0.0031(4) 0.0107(4) 0.0040(4)
C14 0.0161(5) 0.0182(4) 0.0240(5) 0.0010(3) 0.0067(4) 0.0009(4)
C15 0.0142(4) 0.0114(4) 0.0221(4) 0.0009(3) 0.0026(3) -0.0024(3)
C16 0.0148(4) 0.0166(4) 0.0155(4) 0.0040(3) 0.0006(3) -0.0014(3)
C17 0.0187(5) 0.0310(6) 0.0255(5) -0.0009(4) 0.0100(4) -0.0024(4)
C18 0.0294(6) 0.0188(5) 0.0300(6) 0.0112(4) -0.0015(5) -0.0022(4)
C19 0.0223(5) 0.0231(5) 0.0164(4) 0.0014(4) -0.0024(4) -0.0034(4)

loop_
_atom_type_symbol
_atom_type_description
_atom_type_scat_dispersion_real
_atom_type_scat_dispersion_imag
_atom_type_scat_source
C C 0.0033 0.0016 'International Tables Vol C Tables 4.2.6.8 and 6.1.1.4'
H H 0.0000 0.0000 'International Tables Vol C Tables 4.2.6.8 and 6.1.1.4'
Cl Cl 0.1484 0.1585 'International Tables Vol C Tables 4.2.6.8 and 6.1.1.4'
N N 0.0061 0.0033 'International Tables Vol C Tables 4.2.6.8 and 6.1.1.4'
Si Si 0.0817 0.0704 'International Tables Vol C Tables 4.2.6.8 and 6.1.1.4'

loop_
_geom_angle_atom_site_label_1
_geom_angle_atom_site_label_2
_geom_angle_atom_site_label_3
_geom_angle_site_symmetry_1
_geom_angle_site_symmetry_3
_geom_angle
_geom_angle_publ_flag
C1 Si1 C3 . . 110.28(5) ?
C1 Si1 C9 . . 112.03(5) ?
C1 Si1 C15 . . 109.47(5) ?
C3 Si1 C15 . . 104.04(4) ?
C9 Si1 C3 . . 108.21(4) ?
C9 Si1 C15 . . 112.51(5) ?
H1A N1 H1B . . 107.2(13) ?
C15 N1 H1A . . 109.6(9) ?
C15 N1 H1B . . 107.8(10) ?
C15 N1 C16 . . 117.10(7) ?
C16 N1 H1A . . 107.3(9) ?
C16 N1 H1B . . 107.4(10) ?
Si1 C1 H1 . . 117.7 ?
C2 C1 Si1 . . 124.56(10) ?
C2 C1 H1 . . 117.7 ?
C1 C2 H2A . . 120.0 ?
C1 C2 H2B . . 120.0 ?
H2A C2 H2B . . 120.0 ?
C4 C3 Si1 . . 120.21(8) ?
C4 C3 C8 . . 117.59(9) ?
C8 C3 Si1 . . 122.09(8) ?
C3 C4 H4 . . 119.5 ?
C5 C4 C3 . . 121.04(10) ?
C5 C4 H4 . . 119.5 ?
C4 C5 H5 . . 119.8 ?
C6 C5 C4 . . 120.35(10) ?
C6 C5 H5 . . 119.8 ?
C5 C6 H6 . . 120.1 ?
C7 C6 C5 . . 119.72(10) ?
C7 C6 H6 . . 120.1 ?
C6 C7 H7 . . 120.1 ?
C6 C7 C8 . . 119.76(10) ?
C8 C7 H7 . . 120.1 ?
C3 C8 H8 . . 119.2 ?
C7 C8 C3 . . 121.52(10) ?
C7 C8 H8 . . 119.2 ?
C10 C9 Si1 . . 118.64(8) ?
C14 C9 Si1 . . 123.67(8) ?
C14 C9 C10 . . 117.55(9) ?
C9 C10 H10 . . 119.2 ?
C11 C10 C9 . . 121.55(10) ?
C11 C10 H10 . . 119.2 ?
C10 C11 H11 . . 120.1 ?
C12 C11 C10 . . 119.74(10) ?
C12 C11 H11 . . 120.1 ?
C11 C12 H12 . . 120.1 ?
C11 C12 C13 . . 119.79(10) ?
C13 C12 H12 . . 120.1 ?
C12 C13 H13 . . 119.9 ?
C14 C13 C12 . . 120.10(10) ?
C14 C13 H13 . . 119.9 ?
C9 C14 H14 . . 119.4 ?
C13 C14 C9 . . 121.26(10) ?
C13 C14 H14 . . 119.4 ?
Si1 C15 H15A . . 108.2 ?
Si1 C15 H15B . . 108.2 ?
N1 C15 Si1 . . 116.21(7) ?
N1 C15 H15A . . 108.2 ?
N1 C15 H15B . . 108.2 ?
H15A C15 H15B . . 107.4 ?
C17 C16 N1 . . 109.21(8) ?
C17 C16 C18 . . 110.46(10) ?
C17 C16 C19 . . 111.00(9) ?
C18 C16 N1 . . 105.20(9) ?
C19 C16 N1 . . 109.50(8) ?
C19 C16 C18 . . 111.30(9) ?
C16 C17 H17A . . 109.5 ?
C16 C17 H17B . . 109.5 ?
C16 C17 H17C . . 109.5 ?
H17A C17 H17B . . 109.5 ?
H17A C17 H17C . . 109.5 ?
H17B C17 H17C . . 109.5 ?
C16 C18 H18A . . 109.5 ?
C16 C18 H18B . . 109.5 ?
C16 C18 H18C . . 109.5 ?
H18A C18 H18B . . 109.5 ?
H18A C18 H18C . . 109.5 ?
H18B C18 H18C . . 109.5 ?
C16 C19 H19A . . 109.5 ?
C16 C19 H19B . . 109.5 ?
C16 C19 H19C . . 109.5 ?
H19A C19 H19B . . 109.5 ?
H19A C19 H19C . . 109.5 ?
H19B C19 H19C . . 109.5 ?

loop_
_geom_bond_atom_site_label_1
_geom_bond_atom_site_label_2
_geom_bond_site_symmetry_2
_geom_bond_distance
_geom_bond_publ_flag
Si1 C1 . 1.8577(11) ?
Si1 C3 . 1.8763(10) ?
Si1 C9 . 1.8713(10) ?
Si1 C15 . 1.9117(10) ?
N1 H1A . 0.923(15) ?
N1 H1B . 0.912(15) ?
N1 C15 . 1.4928(12) ?
N1 C16 . 1.5330(13) ?
C1 H1 . 0.9500 ?
C1 C2 . 1.3293(16) ?
C2 H2A . 0.9500 ?
C2 H2B . 0.9500 ?
C3 C4 . 1.4022(15) ?
C3 C8 . 1.4028(14) ?
C4 H4 . 0.9500 ?
C4 C5 . 1.3933(15) ?
C5 H5 . 0.9500 ?
C5 C6 . 1.3899(17) ?
C6 H6 . 0.9500 ?
C6 C7 . 1.3890(17) ?
C7 H7 . 0.9500 ?
C7 C8 . 1.3961(14) ?
C8 H8 . 0.9500 ?
C9 C10 . 1.4047(14) ?
C9 C14 . 1.4006(14) ?
C10 H10 . 0.9500 ?
C10 C11 . 1.3926(15) ?
C11 H11 . 0.9500 ?
C11 C12 . 1.3902(17) ?
C12 H12 . 0.9500 ?
C12 C13 . 1.3931(17) ?
C13 H13 . 0.9500 ?
C13 C14 . 1.3917(15) ?
C14 H14 . 0.9500 ?
C15 H15A . 0.9900 ?
C15 H15B . 0.9900 ?
C16 C17 . 1.5256(15) ?
C16 C18 . 1.5281(15) ?
C16 C19 . 1.5260(14) ?
C17 H17A . 0.9800 ?
C17 H17B . 0.9800 ?
C17 H17C . 0.9800 ?
C18 H18A . 0.9800 ?
C18 H18B . 0.9800 ?
C18 H18C . 0.9800 ?
C19 H19A . 0.9800 ?
C19 H19B . 0.9800 ?
C19 H19C . 0.9800 ?

loop_
_geom_hbond_atom_site_label_D
_geom_hbond_atom_site_label_H
_geom_hbond_atom_site_label_A
_geom_hbond_site_symmetry_A
_geom_hbond_distance_DH
_geom_hbond_distance_HA
_geom_hbond_distance_DA
_geom_hbond_angle_DHA
N1 H1A Cl1 . 0.923(15) 2.179(15) 3.0968(8) 172.8(13)
N1 H1B Cl2 . 0.912(15) 2.231(15) 3.1184(8) 164.0(13)

loop_
_geom_torsion_atom_site_label_1
_geom_torsion_atom_site_label_2
_geom_torsion_atom_site_label_3
_geom_torsion_atom_site_label_4
_geom_torsion_site_symmetry_1
_geom_torsion_site_symmetry_2
_geom_torsion_site_symmetry_3
_geom_torsion_site_symmetry_4
_geom_torsion
_geom_torsion_publ_flag
Si1 C3 C4 C5 . . . . -175.22(9) ?
Si1 C3 C8 C7 . . . . 174.88(8) ?
Si1 C9 C10 C11 . . . . -176.56(8) ?
Si1 C9 C14 C13 . . . . 176.07(8) ?
C1 Si1 C3 C4 . . . . -61.36(10) ?
C1 Si1 C3 C8 . . . . 122.47(9) ?
C1 Si1 C9 C10 . . . . -48.03(9) ?
C1 Si1 C9 C14 . . . . 136.36(9) ?
C3 Si1 C1 C2 . . . . -141.05(11) ?
C3 Si1 C9 C10 . . . . 73.75(9) ?
C3 Si1 C9 C14 . . . . -101.86(9) ?
C3 C4 C5 C6 . . . . -0.07(18) ?
C4 C3 C8 C7 . . . . -1.38(16) ?
C4 C5 C6 C7 . . . . -0.76(18) ?
C5 C6 C7 C8 . . . . 0.50(17) ?
C6 C7 C8 C3 . . . . 0.59(17) ?
C8 C3 C4 C5 . . . . 1.12(16) ?
C9 Si1 C1 C2 . . . . -20.47(12) ?
C9 Si1 C3 C4 . . . . 175.80(8) ?
C9 Si1 C3 C8 . . . . -0.37(10) ?
C9 C10 C11 C12 . . . . 0.57(16) ?
C10 C9 C14 C13 . . . . 0.42(15) ?
C10 C11 C12 C13 . . . . -0.17(16) ?
C11 C12 C13 C14 . . . . -0.10(16) ?
C12 C13 C14 C9 . . . . -0.04(16) ?
C14 C9 C10 C11 . . . . -0.69(15) ?
C15 Si1 C1 C2 . . . . 105.06(11) ?
C15 Si1 C3 C4 . . . . 55.95(9) ?
C15 Si1 C3 C8 . . . . -120.22(9) ?
C15 Si1 C9 C10 . . . . -171.88(7) ?
C15 Si1 C9 C14 . . . . 12.52(10) ?
C15 N1 C16 C17 . . . . 65.05(11) ?
C15 N1 C16 C18 . . . . -176.39(9) ?
C15 N1 C16 C19 . . . . -56.69(11) ?
C16 N1 C15 Si1 . . . . -172.72(6) ?

_cod_database_fobs_code 2244180
